data_4085918
loop_
_publ_author_name
'Lichtenberg, Crispin'
'Adelhardt, Mario'
'W\"orle, Michael'
'B\"uttner, Torsten'
'Meyer, Karsten'
'Gr\"utzmacher, Hansj\"org'

_publ_section_title
;
 Mono- and Dinuclear Neutral and Cationic Iron(II) Compounds Supported by
 an Amidinato-diolefin Ligand: Characterization and Catalytic Application
;
_journal_issue 12
_journal_name_full Organometallics
_journal_page_first 3079
_journal_paper_doi 10.1021/acs.organomet.5b00395
_journal_volume 34
_journal_year 2015
_chemical_formula_moiety 'C50 H46 Fe N2 O, C4 H8 O'
_chemical_formula_sum 'C54 H54 Fe N2 O2'
_chemical_formula_weight 818.84
_chemical_name_systematic
;
 ? 
;
_space_group_crystal_system monoclinic
_space_group_IT_number 14
_space_group_name_Hall '-P 2ybc'
_space_group_name_H-M_alt 'P 1 21/c 1'
_symmetry_space_group_name_Hall '-P 2ybc'
_symmetry_space_group_name_H-M 'P 1 21/c 1'
_atom_sites_solution_hydrogens geom
_atom_sites_solution_primary direct
_atom_sites_solution_secondary difmap
_audit_creation_date 2014-09-19
_audit_creation_method
;
Olex2 1.2
(compiled 2014.09.19 svn.r3010 for OlexSys, GUI svn.r4874)
;
_cell_angle_alpha 90.00
_cell_angle_beta 99.854(2)
_cell_angle_gamma 90.00
_cell_formula_units_Z 4
_cell_length_a 10.8140(8)
_cell_length_b 20.5757(15)
_cell_length_c 19.3981(13)
_cell_measurement_reflns_used 9866
_cell_measurement_temperature 100(2)
_cell_measurement_theta_max 28.66
_cell_measurement_theta_min 2.75
_cell_volume 4252.5(5)
_computing_cell_refinement 'SAINT v8.27A (Bruker, 2012)'
_computing_data_reduction 'SAINT v8.27A (Bruker, 2012)'
_computing_molecular_graphics 'Olex2 (Dolomanov et al., 2009)'
_computing_publication_material 'Olex2 (Dolomanov et al., 2009)'
_computing_structure_refinement 'XL (Sheldrick, 2008)'
_computing_structure_solution 'SHELXS-97 (Sheldrick, 2008)'
_diffrn_ambient_temperature 100.0
_diffrn_measured_fraction_theta_full 0.999
_diffrn_measured_fraction_theta_max 0.999
_diffrn_measurement_device_type 'Bruker APEX-II CCD'
_diffrn_measurement_method '\f and \w scans'
_diffrn_radiation_monochromator graphite
_diffrn_radiation_type MoK\a
_diffrn_radiation_wavelength 0.71073
_diffrn_reflns_av_R_equivalents 0.0601
_diffrn_reflns_av_unetI/netI 0.0424
_diffrn_reflns_limit_h_max 14
_diffrn_reflns_limit_h_min -14
_diffrn_reflns_limit_k_max 27
_diffrn_reflns_limit_k_min -27
_diffrn_reflns_limit_l_max 25
_diffrn_reflns_limit_l_min -25
_diffrn_reflns_number 75264
_diffrn_reflns_theta_full 27.88
_diffrn_reflns_theta_max 27.88
_diffrn_reflns_theta_min 2.35
_diffrn_source 'fine-focus sealed tube'
_diffrn_standards_number 0
_exptl_absorpt_coefficient_mu 0.400
_exptl_absorpt_correction_T_max 0.7458
_exptl_absorpt_correction_T_min 0.6347
_exptl_absorpt_correction_type empirical
_exptl_absorpt_process_details
;
SADABS-2012/1 (Bruker,2012) was used for absorption correction.
wR2(int) was 0.0967 before and 0.0626 after correction.
The Ratio of minimum to maximum transmission is 0.8510.
The \l/2 correction factor is 0.0015.
;
_exptl_crystal_colour black
_exptl_crystal_colour_primary black
_exptl_crystal_density_diffrn 1.279
_exptl_crystal_density_method 'not measured'
_exptl_crystal_description block
_exptl_crystal_F_000 1736
_exptl_crystal_size_max 0.5
_exptl_crystal_size_mid 0.25
_exptl_crystal_size_min 0.25
_refine_diff_density_max 0.599
_refine_diff_density_min -0.511
_refine_diff_density_rms 0.069
_refine_ls_extinction_method none
_refine_ls_goodness_of_fit_ref 1.053
_refine_ls_hydrogen_treatment constr
_refine_ls_matrix_type full
_refine_ls_number_parameters 545
_refine_ls_number_reflns 10141
_refine_ls_number_restraints 0
_refine_ls_restrained_S_all 1.053
_refine_ls_R_factor_all 0.0864
_refine_ls_R_factor_gt 0.0547
_refine_ls_shift/su_max 0.001
_refine_ls_shift/su_mean 0.000
_refine_ls_structure_factor_coef Fsqd
_refine_ls_weighting_details 'calc w=1/[\s^2^(Fo^2^)+(0.0483P)^2^+5.7305P] where P=(Fo^2^+2Fc^2^)/3'
_refine_ls_weighting_scheme calc
_refine_ls_wR_factor_gt 0.1175
_refine_ls_wR_factor_ref 0.1355
_reflns_number_gt 7472
_reflns_number_total 10141
_reflns_threshold_expression >2sigma(I)
_cod_data_source_file om5b00395_si_003.cif
_cod_data_source_block Compound_3
_cod_depositor_comments 'Adding full bibliography for 4085916--4085926.cif.'
_cod_database_code 4085918
_olex2_refinement_description
;
1. Fixed Uiso
 At 1.2 times of:
  All C(H) groups, All C(H,H) groups, All C(H,H,H,H) groups
 At 1.5 times of:
  All C(H,H,H) groups
2. Others
 Sof(H53C)=Sof(H53D)=Sof(C54A)=Sof(H54C)=Sof(H54D)=1-FVAR(1)
 Sof(H53A)=Sof(H53B)=Sof(C54)=Sof(H54A)=Sof(H54B)=FVAR(1)
3.a Ternary CH refined with riding coordinates:
 C1(H1), C16(H16)
3.b Secondary CH2 refined with riding coordinates:
 C47(H47A,H47B), C48(H48A,H48B), C50(H50A,H50B), C51(H51A,H51B), C52(H52A,
 H52B), C53(H53A,H53B), C53(H53C,H53D), C49(H49A,H49B), C54(H54A,H54B),
 C54A(H54C,H54D)
3.c Aromatic/amide H refined with riding coordinates:
 C37(H37), C36(H36), C35(H35), C34(H34), C33(H33), C4(H4), C5(H5), C15(H15),
 C14(H14), C13(H13), C12(H12), C8(H8), C9(H9), C10(H10), C11(H11), C19(H19),
 C30(H30), C29(H29), C28(H28), C23(H23), C24(H24), C25(H25), C26(H26), C40(H40),
  C42(H42), C27(H27), C20(H20)
3.d Idealised Me refined as rotating group:
 C44(H44A,H44B,H44C), C45(H45A,H45B,H45C), C46(H46A,H46B,H46C)
;
_olex2_submission_special_instructions 'No special instructions were received'

loop_
_space_group_symop_id
_space_group_symop_operation_xyz
1 'x, y, z'
2 '-x, y+1/2, -z+1/2'
3 '-x, -y, -z'
4 'x, -y-1/2, z-1/2'

loop_
_atom_site_label
_atom_site_type_symbol
_atom_site_fract_x
_atom_site_fract_y
_atom_site_fract_z
_atom_site_U_iso_or_equiv
_atom_site_adp_type
_atom_site_occupancy
_atom_site_calc_flag
_atom_site_disorder_assembly
_atom_site_disorder_group
_atom_site_refinement_flags_posn
C31 C 0.3853(2) 0.63979(10) 0.23186(12) 0.0176(4) Uani 1 d . . .
C32 C 0.3923(2) 0.58653(10) 0.18035(12) 0.0200(5) Uani 1 d . . .
C37 C 0.2904(2) 0.57277(12) 0.12873(13) 0.0253(5) Uani 1 d . . .
H37 H 0.2168 0.5988 0.1245 0.030 Uiso 1 calc . . R
C36 C 0.2953(3) 0.52095(12) 0.08307(14) 0.0306(6) Uani 1 d . . .
H36 H 0.2253 0.5119 0.0476 0.037 Uiso 1 calc . . R
C35 C 0.4011(3) 0.48291(12) 0.08919(14) 0.0336(6) Uani 1 d . . .
H35 H 0.4039 0.4475 0.0581 0.040 Uiso 1 calc . . R
C34 C 0.5029(3) 0.49603(13) 0.14032(14) 0.0322(6) Uani 1 d . . .
H34 H 0.5759 0.4697 0.1445 0.039 Uiso 1 calc . . R
C33 C 0.4990(2) 0.54766(12) 0.18574(13) 0.0268(5) Uani 1 d . . .
H33 H 0.5696 0.5566 0.2208 0.032 Uiso 1 calc . . R
C1 C 0.3784(2) 0.56308(10) 0.32782(12) 0.0205(5) Uani 1 d . . .
H1 H 0.3915 0.5315 0.2906 0.025 Uiso 1 calc . . R
C2 C 0.2474(2) 0.55201(11) 0.34355(13) 0.0233(5) Uani 1 d . . .
C3 C 0.1992(2) 0.58772(12) 0.39467(14) 0.0273(5) Uani 1 d . . .
C4 C 0.2728(3) 0.63312(12) 0.44294(14) 0.0310(6) Uani 1 d . . .
H4 H 0.2263 0.6670 0.4597 0.037 Uiso 1 calc . . R
C5 C 0.3963(3) 0.63393(12) 0.46699(13) 0.0299(6) Uani 1 d . . .
H5 H 0.4248 0.6680 0.4988 0.036 Uiso 1 calc . . R
C6 C 0.4933(2) 0.58974(11) 0.45121(13) 0.0249(5) Uani 1 d . . .
C7 C 0.4834(2) 0.55282(11) 0.38950(13) 0.0229(5) Uani 1 d . . .
C15 C 0.1691(3) 0.50850(12) 0.30146(15) 0.0300(6) Uani 1 d . . .
H15 H 0.2018 0.4843 0.2670 0.036 Uiso 1 calc . . R
C14 C 0.0445(3) 0.49975(14) 0.30873(17) 0.0399(7) Uani 1 d . . .
H14 H -0.0072 0.4697 0.2798 0.048 Uiso 1 calc . . R
C13 C -0.0031(3) 0.53532(15) 0.35872(18) 0.0441(8) Uani 1 d . . .
H13 H -0.0881 0.5299 0.3643 0.053 Uiso 1 calc . . R
C12 C 0.0729(3) 0.57856(14) 0.40027(16) 0.0368(7) Uani 1 d . . .
H12 H 0.0386 0.6031 0.4340 0.044 Uiso 1 calc . . R
C8 C 0.5782(2) 0.50829(11) 0.38299(14) 0.0261(5) Uani 1 d . . .
H8 H 0.5707 0.4822 0.3421 0.031 Uiso 1 calc . . R
C9 C 0.6827(3) 0.50119(13) 0.43453(15) 0.0313(6) Uani 1 d . . .
H9 H 0.7454 0.4702 0.4291 0.038 Uiso 1 calc . . R
C10 C 0.6955(3) 0.53929(13) 0.49385(15) 0.0347(6) Uani 1 d . . .
H10 H 0.7684 0.5357 0.5288 0.042 Uiso 1 calc . . R
C11 C 0.6018(3) 0.58268(13) 0.50213(14) 0.0316(6) Uani 1 d . . .
H11 H 0.6109 0.6084 0.5433 0.038 Uiso 1 calc . . R
C16 C 0.3896(2) 0.72768(11) 0.14735(11) 0.0180(4) Uani 1 d . . .
H16 H 0.3955 0.6895 0.1161 0.022 Uiso 1 calc . . R
C17 C 0.5087(2) 0.76724(11) 0.15045(12) 0.0212(5) Uani 1 d . . .
C18 C 0.5295(2) 0.82472(12) 0.18978(13) 0.0266(5) Uani 1 d . . .
C19 C 0.4358(3) 0.85582(11) 0.22479(13) 0.0320(6) Uani 1 d . . .
H19 H 0.4683 0.8808 0.2650 0.038 Uiso 1 calc . . R
C21 C 0.2335(2) 0.82073(11) 0.14999(13) 0.0260(5) Uani 1 d . . .
C22 C 0.2713(2) 0.76466(11) 0.11788(12) 0.0201(5) Uani 1 d . . .
C30 C 0.6042(2) 0.74273(13) 0.11804(13) 0.0281(6) Uani 1 d . . .
H30 H 0.5897 0.7045 0.0903 0.034 Uiso 1 calc . . R
C29 C 0.7211(3) 0.77331(17) 0.12557(15) 0.0406(7) Uani 1 d . . .
H29 H 0.7858 0.7558 0.1036 0.049 Uiso 1 calc . . R
C28 C 0.7418(3) 0.82907(17) 0.16515(16) 0.0449(8) Uani 1 d . . .
H28 H 0.8210 0.8502 0.1707 0.054 Uiso 1 calc . . R
C23 C 0.1915(2) 0.73902(12) 0.05997(13) 0.0246(5) Uani 1 d . . .
H23 H 0.2170 0.7014 0.0377 0.029 Uiso 1 calc . . R
C24 C 0.0762(2) 0.76704(14) 0.03410(15) 0.0332(6) Uani 1 d . . .
H24 H 0.0244 0.7494 -0.0060 0.040 Uiso 1 calc . . R
C25 C 0.0375(3) 0.82059(14) 0.06708(16) 0.0374(7) Uani 1 d . . .
H25 H -0.0421 0.8395 0.0504 0.045 Uiso 1 calc . . R
C26 C 0.1140(3) 0.84683(13) 0.12407(16) 0.0352(7) Uani 1 d . . .
H26 H 0.0857 0.8835 0.1467 0.042 Uiso 1 calc . . R
C38 C 0.2239(2) 0.78007(11) 0.34634(12) 0.0217(5) Uani 1 d . . .
C39 C 0.1016(2) 0.76704(12) 0.31096(13) 0.0260(5) Uani 1 d . . .
C40 C -0.0007(3) 0.80533(14) 0.32062(14) 0.0331(6) Uani 1 d . . .
H40 H -0.0817 0.7951 0.2956 0.040 Uiso 1 calc . . R
C41 C 0.0130(3) 0.85772(14) 0.36567(15) 0.0380(7) Uani 1 d . . .
C42 C 0.1322(3) 0.87117(13) 0.40186(14) 0.0344(6) Uani 1 d . . .
H42 H 0.1436 0.9067 0.4336 0.041 Uiso 1 calc . . R
C43 C 0.2363(2) 0.83368(11) 0.39283(12) 0.0249(5) Uani 1 d . . .
C44 C 0.0762(2) 0.71137(13) 0.25991(14) 0.0299(6) Uani 1 d . . .
H44A H -0.0146 0.7063 0.2452 0.045 Uiso 1 calc . . GR
H44B H 0.1114 0.6713 0.2825 0.045 Uiso 1 calc . . GR
H44C H 0.1153 0.7204 0.2189 0.045 Uiso 1 calc . . GR
C45 C -0.0994(3) 0.89877(19) 0.37490(19) 0.0581(10) Uani 1 d . . .
H45A H -0.1742 0.8827 0.3438 0.087 Uiso 1 calc . . GR
H45B H -0.0842 0.9441 0.3634 0.087 Uiso 1 calc . . GR
H45C H -0.1126 0.8960 0.4236 0.087 Uiso 1 calc . . GR
C46 C 0.3629(3) 0.84999(12) 0.43403(14) 0.0312(6) Uani 1 d . . .
H46A H 0.3571 0.8901 0.4605 0.047 Uiso 1 calc . . GR
H46B H 0.4229 0.8561 0.4020 0.047 Uiso 1 calc . . GR
H46C H 0.3914 0.8144 0.4665 0.047 Uiso 1 calc . . GR
C47 C 0.6291(3) 0.75633(16) 0.42503(15) 0.0375(7) Uani 1 d . . .
H47A H 0.5841 0.7354 0.4595 0.045 Uiso 1 calc . . R
H47B H 0.6317 0.8038 0.4335 0.045 Uiso 1 calc . . R
C48 C 0.7608(3) 0.7292(2) 0.43111(17) 0.0524(9) Uani 1 d . . .
H48A H 0.8217 0.7642 0.4263 0.063 Uiso 1 calc . . R
H48B H 0.7868 0.7072 0.4767 0.063 Uiso 1 calc . . R
C50 C 0.6582(2) 0.71256(14) 0.31662(15) 0.0335(6) Uani 1 d . . .
H50A H 0.6981 0.7458 0.2908 0.040 Uiso 1 calc . . R
H50B H 0.6172 0.6797 0.2830 0.040 Uiso 1 calc . . R
C51 C 0.7355(3) 0.57389(17) 0.08498(17) 0.0475(8) Uani 1 d A . .
H51A H 0.7233 0.5284 0.0687 0.057 Uiso 1 calc . . R
H51B H 0.6523 0.5935 0.0860 0.057 Uiso 1 calc . . R
C52 C 0.8159(3) 0.5764(2) 0.15646(19) 0.0576(9) Uani 1 d A . .
H52A H 0.7961 0.6151 0.1829 0.069 Uiso 1 calc . . R
H52B H 0.8051 0.5368 0.1838 0.069 Uiso 1 calc . . R
C53 C 0.9460(4) 0.5804(3) 0.1395(2) 0.0733(12) Uani 1 d . . .
H53A H 1.0046 0.6016 0.1777 0.088 Uiso 0.67(3) calc A 1 R
H53B H 0.9786 0.5368 0.1306 0.088 Uiso 0.67(3) calc A 1 R
H53C H 0.9928 0.5401 0.1545 0.088 Uiso 0.33(3) calc A 2 R
H53D H 0.9916 0.6175 0.1647 0.088 Uiso 0.33(3) calc A 2 R
Fe1 Fe 0.37169(3) 0.726185(15) 0.322606(17) 0.01862(9) Uani 1 d . . .
N1 N 0.38718(19) 0.62855(9) 0.29949(10) 0.0200(4) Uani 1 d . . .
N2 N 0.37993(18) 0.70273(9) 0.21651(10) 0.0184(4) Uani 1 d . . .
O1 O 0.56739(15) 0.74231(9) 0.35470(9) 0.0261(4) Uani 1 d . . .
O2 O 0.8012(2) 0.60988(15) 0.04028(14) 0.0684(8) Uani 1 d . . .
C27 C 0.6477(3) 0.85410(15) 0.19664(15) 0.0392(7) Uani 1 d . . .
H27 H 0.6633 0.8925 0.2239 0.047 Uiso 1 calc . . R
C20 C 0.3109(3) 0.85402(11) 0.20826(14) 0.0302(6) Uani 1 d . . .
H20 H 0.2666 0.8775 0.2385 0.036 Uiso 1 calc . . R
C49 C 0.7523(3) 0.68164(16) 0.37187(17) 0.0446(8) Uani 1 d . . .
H49A H 0.8343 0.6766 0.3562 0.053 Uiso 1 calc . . R
H49B H 0.7232 0.6386 0.3853 0.053 Uiso 1 calc . . R
C54 C 0.9272(7) 0.6201(7) 0.0764(5) 0.055(3) Uani 0.67(3) d A 1 .
H54A H 0.9403 0.6665 0.0888 0.066 Uiso 0.67(3) calc A 1 R
H54B H 0.9880 0.6075 0.0460 0.066 Uiso 0.67(3) calc A 1 R
C54A C 0.9372(15) 0.5895(12) 0.0615(10) 0.056(4) Uani 0.33(3) d A 2 .
H54C H 0.9549 0.5485 0.0383 0.067 Uiso 0.33(3) calc A 2 R
H54D H 0.9952 0.6238 0.0507 0.067 Uiso 0.33(3) calc A 2 R

loop_
_atom_site_aniso_label
_atom_site_aniso_U_11
_atom_site_aniso_U_22
_atom_site_aniso_U_33
_atom_site_aniso_U_23
_atom_site_aniso_U_13
_atom_site_aniso_U_12
C31 0.0169(11) 0.0148(10) 0.0223(11) -0.0006(9) 0.0066(9) -0.0005(8)
C32 0.0269(12) 0.0126(10) 0.0225(12) 0.0011(9) 0.0099(10) -0.0020(9)
C37 0.0272(13) 0.0185(11) 0.0314(13) -0.0003(10) 0.0078(11) -0.0051(10)
C36 0.0408(16) 0.0212(12) 0.0294(14) -0.0035(10) 0.0046(12) -0.0116(11)
C35 0.0517(18) 0.0193(12) 0.0319(14) -0.0067(10) 0.0134(13) 0.0008(12)
C34 0.0398(16) 0.0238(13) 0.0363(15) -0.0010(11) 0.0161(12) 0.0070(11)
C33 0.0305(14) 0.0227(12) 0.0289(13) -0.0016(10) 0.0102(11) 0.0013(10)
C1 0.0312(13) 0.0087(9) 0.0237(12) 0.0003(8) 0.0108(10) 0.0002(9)
C2 0.0279(13) 0.0138(10) 0.0304(13) 0.0091(9) 0.0110(10) 0.0039(9)
C3 0.0343(14) 0.0186(12) 0.0324(14) 0.0096(10) 0.0155(11) 0.0092(10)
C4 0.0474(17) 0.0189(12) 0.0321(14) 0.0045(10) 0.0223(13) 0.0091(11)
C5 0.0489(17) 0.0191(12) 0.0242(13) 0.0010(10) 0.0130(12) 0.0009(11)
C6 0.0350(14) 0.0178(11) 0.0238(12) 0.0051(9) 0.0104(11) -0.0002(10)
C7 0.0302(13) 0.0139(10) 0.0271(12) 0.0070(9) 0.0124(10) 0.0008(9)
C15 0.0324(14) 0.0177(11) 0.0416(15) 0.0071(11) 0.0109(12) -0.0001(10)
C14 0.0346(16) 0.0277(14) 0.0577(19) 0.0089(13) 0.0086(14) -0.0068(12)
C13 0.0323(16) 0.0374(16) 0.067(2) 0.0161(15) 0.0225(15) 0.0025(13)
C12 0.0364(16) 0.0308(14) 0.0492(17) 0.0127(13) 0.0245(14) 0.0102(12)
C8 0.0322(14) 0.0165(11) 0.0326(13) 0.0069(10) 0.0141(11) 0.0015(10)
C9 0.0299(14) 0.0245(13) 0.0414(16) 0.0172(11) 0.0119(12) 0.0048(11)
C10 0.0374(16) 0.0317(14) 0.0341(15) 0.0184(12) 0.0034(12) -0.0034(12)
C11 0.0450(16) 0.0264(13) 0.0241(13) 0.0065(10) 0.0075(12) -0.0049(12)
C16 0.0228(11) 0.0143(10) 0.0178(11) 0.0001(8) 0.0063(9) -0.0001(9)
C17 0.0233(12) 0.0224(12) 0.0175(11) 0.0076(9) 0.0022(9) -0.0023(9)
C18 0.0348(14) 0.0220(12) 0.0212(12) 0.0069(10) 0.0002(10) -0.0107(10)
C19 0.0596(19) 0.0131(11) 0.0238(13) -0.0009(9) 0.0085(12) -0.0103(12)
C21 0.0333(14) 0.0170(11) 0.0311(13) 0.0061(10) 0.0152(11) 0.0022(10)
C22 0.0229(12) 0.0177(11) 0.0219(11) 0.0041(9) 0.0098(9) -0.0029(9)
C30 0.0259(13) 0.0353(14) 0.0240(12) 0.0099(11) 0.0061(10) 0.0011(11)
C29 0.0265(14) 0.059(2) 0.0371(16) 0.0217(15) 0.0079(12) -0.0001(14)
C28 0.0334(16) 0.060(2) 0.0378(16) 0.0231(15) -0.0049(13) -0.0230(15)
C23 0.0242(12) 0.0230(12) 0.0270(12) 0.0054(10) 0.0058(10) -0.0055(10)
C24 0.0225(13) 0.0395(16) 0.0364(15) 0.0125(12) 0.0020(11) -0.0063(11)
C25 0.0222(13) 0.0416(16) 0.0499(18) 0.0185(14) 0.0105(13) 0.0048(12)
C26 0.0382(16) 0.0244(13) 0.0497(17) 0.0120(12) 0.0265(14) 0.0101(11)
C38 0.0279(12) 0.0157(11) 0.0234(12) 0.0059(9) 0.0101(10) 0.0046(9)
C39 0.0273(13) 0.0268(13) 0.0252(12) 0.0076(10) 0.0084(10) 0.0041(10)
C40 0.0275(14) 0.0400(15) 0.0331(14) 0.0108(12) 0.0087(11) 0.0087(12)
C41 0.0428(17) 0.0391(16) 0.0348(15) 0.0108(12) 0.0141(13) 0.0222(13)
C42 0.0529(18) 0.0237(13) 0.0293(14) 0.0013(11) 0.0144(13) 0.0129(12)
C43 0.0367(14) 0.0173(11) 0.0221(12) 0.0056(9) 0.0092(10) 0.0043(10)
C44 0.0231(13) 0.0325(14) 0.0339(14) 0.0046(11) 0.0043(11) -0.0023(11)
C45 0.056(2) 0.064(2) 0.057(2) 0.0066(18) 0.0171(17) 0.0397(19)
C46 0.0447(16) 0.0206(12) 0.0304(14) -0.0045(10) 0.0125(12) -0.0010(11)
C47 0.0268(14) 0.0513(18) 0.0327(15) -0.0059(13) -0.0003(11) -0.0025(13)
C48 0.0274(15) 0.091(3) 0.0359(17) 0.0083(18) -0.0046(13) 0.0037(17)
C50 0.0213(13) 0.0442(16) 0.0362(15) -0.0017(12) 0.0086(11) 0.0017(11)
C51 0.0461(19) 0.0516(19) 0.0473(19) -0.0015(15) 0.0149(15) -0.0090(15)
C52 0.045(2) 0.080(3) 0.049(2) -0.0028(19) 0.0118(16) -0.0053(19)
C53 0.047(2) 0.108(4) 0.065(3) -0.014(3) 0.0095(19) -0.004(2)
Fe1 0.02082(17) 0.01426(15) 0.02151(17) -0.00202(13) 0.00570(12) 0.00162(13)
N1 0.0274(11) 0.0128(9) 0.0218(10) 0.0017(7) 0.0094(8) 0.0003(8)
N2 0.0240(10) 0.0129(8) 0.0196(10) 0.0003(7) 0.0073(8) -0.0006(7)
O1 0.0191(8) 0.0318(10) 0.0267(9) 0.0002(7) 0.0022(7) 0.0003(7)
O2 0.0533(16) 0.091(2) 0.0601(16) 0.0218(15) 0.0067(13) -0.0216(15)
C27 0.0456(18) 0.0373(16) 0.0312(15) 0.0109(12) -0.0034(13) -0.0217(14)
C20 0.0526(18) 0.0127(11) 0.0293(13) 0.0012(10) 0.0185(12) 0.0020(11)
C49 0.0323(16) 0.0517(19) 0.0526(19) 0.0260(16) 0.0156(14) 0.0138(14)
C54 0.045(3) 0.068(6) 0.056(4) 0.000(4) 0.018(3) -0.024(4)
C54A 0.050(7) 0.046(9) 0.071(10) -0.012(7) 0.015(6) -0.015(7)

loop_
_atom_type_symbol
_atom_type_description
_atom_type_scat_dispersion_real
_atom_type_scat_dispersion_imag
_atom_type_scat_source
C C 0.0033 0.0016 'International Tables Vol C Tables 4.2.6.8 and 6.1.1.4'
H H 0.0000 0.0000 'International Tables Vol C Tables 4.2.6.8 and 6.1.1.4'
Fe Fe 0.3463 0.8444 'International Tables Vol C Tables 4.2.6.8 and 6.1.1.4'
N N 0.0061 0.0033 'International Tables Vol C Tables 4.2.6.8 and 6.1.1.4'
O O 0.0106 0.0060 'International Tables Vol C Tables 4.2.6.8 and 6.1.1.4'

loop_
_geom_angle_atom_site_label_1
_geom_angle_atom_site_label_2
_geom_angle_atom_site_label_3
_geom_angle
N1 C31 C32 122.61(19)
N2 C31 C32 124.8(2)
N2 C31 N1 112.56(19)
C37 C32 C31 120.6(2)
C37 C32 C33 118.9(2)
C33 C32 C31 120.4(2)
C32 C37 H37 119.9
C32 C37 C36 120.2(2)
C36 C37 H37 119.9
C37 C36 H36 119.9
C35 C36 C37 120.2(3)
C35 C36 H36 119.9
C36 C35 H35 119.9
C36 C35 C34 120.1(2)
C34 C35 H35 119.9
C35 C34 H34 120.0
C35 C34 C33 120.1(3)
C33 C34 H34 120.0
C32 C33 H33 119.8
C34 C33 C32 120.5(3)
C34 C33 H33 119.8
C2 C1 H1 107.5
C2 C1 C7 114.80(19)
C7 C1 H1 107.5
N1 C1 H1 107.5
N1 C1 C2 109.66(18)
N1 C1 C7 109.65(19)
C3 C2 C1 122.4(2)
C15 C2 C1 118.2(2)
C15 C2 C3 119.2(2)
C2 C3 C4 124.1(2)
C12 C3 C2 117.9(3)
C12 C3 C4 117.9(2)
C3 C4 H4 115.3
C5 C4 C3 129.4(2)
C5 C4 H4 115.3
C4 C5 H5 115.5
C4 C5 C6 129.0(2)
C6 C5 H5 115.5
C7 C6 C5 124.2(2)
C11 C6 C5 117.4(2)
C11 C6 C7 118.3(2)
C6 C7 C1 122.3(2)
C8 C7 C1 118.8(2)
C8 C7 C6 118.8(2)
C2 C15 H15 119.2
C14 C15 C2 121.7(3)
C14 C15 H15 119.2
C15 C14 H14 120.4
C13 C14 C15 119.1(3)
C13 C14 H14 120.4
C14 C13 H13 120.1
C12 C13 C14 119.7(3)
C12 C13 H13 120.1
C3 C12 H12 118.8
C13 C12 C3 122.3(3)
C13 C12 H12 118.8
C7 C8 H8 119.1
C9 C8 C7 121.7(3)
C9 C8 H8 119.1
C8 C9 H9 120.1
C10 C9 C8 119.8(3)
C10 C9 H9 120.1
C9 C10 H10 120.2
C9 C10 C11 119.6(3)
C11 C10 H10 120.2
C6 C11 H11 119.1
C10 C11 C6 121.7(3)
C10 C11 H11 119.1
C17 C16 H16 107.7
C22 C16 H16 107.7
C22 C16 C17 113.73(18)
N2 C16 H16 107.7
N2 C16 C17 110.28(18)
N2 C16 C22 109.63(18)
C18 C17 C16 122.0(2)
C30 C17 C16 118.6(2)
C30 C17 C18 119.2(2)
C17 C18 C19 124.2(2)
C27 C18 C17 118.3(3)
C27 C18 C19 117.5(2)
C18 C19 H19 115.5
C20 C19 C18 129.1(2)
C20 C19 H19 115.5
C22 C21 C26 118.2(2)
C22 C21 C20 123.9(2)
C26 C21 C20 117.8(2)
C21 C22 C16 122.4(2)
C23 C22 C16 118.6(2)
C23 C22 C21 118.7(2)
C17 C30 H30 119.4
C17 C30 C29 121.2(3)
C29 C30 H30 119.4
C30 C29 H29 120.3
C28 C29 C30 119.4(3)
C28 C29 H29 120.3
C29 C28 H28 120.1
C27 C28 C29 119.9(3)
C27 C28 H28 120.1
C22 C23 H23 119.1
C24 C23 C22 121.8(2)
C24 C23 H23 119.1
C23 C24 H24 120.3
C25 C24 C23 119.4(3)
C25 C24 H24 120.3
C24 C25 H25 120.0
C26 C25 C24 120.1(3)
C26 C25 H25 120.0
C21 C26 H26 119.1
C25 C26 C21 121.7(3)
C25 C26 H26 119.1
C39 C38 C43 115.9(2)
C39 C38 Fe1 119.25(17)
C43 C38 Fe1 124.68(19)
C38 C39 C44 121.0(2)
C40 C39 C38 121.8(2)
C40 C39 C44 117.2(2)
C39 C40 H40 119.2
C41 C40 C39 121.6(3)
C41 C40 H40 119.2
C40 C41 C42 117.8(2)
C40 C41 C45 120.6(3)
C42 C41 C45 121.6(3)
C41 C42 H42 119.2
C41 C42 C43 121.6(3)
C43 C42 H42 119.2
C38 C43 C46 119.4(2)
C42 C43 C38 121.2(2)
C42 C43 C46 119.3(2)
C39 C44 H44A 109.5
C39 C44 H44B 109.5
C39 C44 H44C 109.5
H44A C44 H44B 109.5
H44A C44 H44C 109.5
H44B C44 H44C 109.5
C41 C45 H45A 109.5
C41 C45 H45B 109.5
C41 C45 H45C 109.5
H45A C45 H45B 109.5
H45A C45 H45C 109.5
H45B C45 H45C 109.5
C43 C46 H46A 109.5
C43 C46 H46B 109.5
C43 C46 H46C 109.5
H46A C46 H46B 109.5
H46A C46 H46C 109.5
H46B C46 H46C 109.5
H47A C47 H47B 108.7
C48 C47 H47A 110.5
C48 C47 H47B 110.5
O1 C47 H47A 110.5
O1 C47 H47B 110.5
O1 C47 C48 106.1(2)
C47 C48 H48A 110.9
C47 C48 H48B 110.9
H48A C48 H48B 108.9
C49 C48 C47 104.3(2)
C49 C48 H48A 110.9
C49 C48 H48B 110.9
H50A C50 H50B 108.9
O1 C50 H50A 110.8
O1 C50 H50B 110.8
O1 C50 C49 104.5(2)
C49 C50 H50A 110.8
C49 C50 H50B 110.8
H51A C51 H51B 108.7
C52 C51 H51A 110.6
C52 C51 H51B 110.6
O2 C51 H51A 110.6
O2 C51 H51B 110.6
O2 C51 C52 105.9(3)
C51 C52 H52A 111.3
C51 C52 H52B 111.3
H52A C52 H52B 109.2
C53 C52 C51 102.4(3)
C53 C52 H52A 111.3
C53 C52 H52B 111.3
C52 C53 H53A 111.3
C52 C53 H53B 111.3
C52 C53 H53C 109.9
C52 C53 H53D 109.9
C52 C53 C54A 109.0(7)
H53A C53 H53B 109.2
H53A C53 H53C 85.4
H53A C53 H53D 24.6
H53B C53 H53C 27.4
H53B C53 H53D 128.5
H53C C53 H53D 108.3
C54 C53 C52 102.4(5)
C54 C53 H53A 111.3
C54 C53 H53B 111.3
C54 C53 H53C 135.1
C54 C53 H53D 88.3
C54 C53 C54A 27.5(5)
C54A C53 H53A 128.2
C54A C53 H53B 84.3
C54A C53 H53C 109.9
C54A C53 H53D 109.9
C38 Fe1 N1 131.66(9)
C38 Fe1 N2 119.99(9)
C38 Fe1 O1 128.41(9)
N1 Fe1 N2 63.45(7)
N1 Fe1 O1 95.82(7)
O1 Fe1 N2 96.55(7)
C31 N1 C1 122.66(19)
C31 N1 Fe1 93.26(13)
C1 N1 Fe1 142.97(15)
C31 N2 C16 122.86(19)
C31 N2 Fe1 90.68(14)
C16 N2 Fe1 146.23(14)
C47 O1 C50 108.68(19)
C47 O1 Fe1 125.75(15)
C50 O1 Fe1 120.52(15)
C51 O2 C54 108.1(4)
C51 O2 C54A 104.7(7)
C54 O2 C54A 27.6(5)
C18 C27 H27 119.0
C28 C27 C18 122.0(3)
C28 C27 H27 119.0
C19 C20 C21 128.5(2)
C19 C20 H20 115.7
C21 C20 H20 115.7
C48 C49 H49A 111.3
C48 C49 H49B 111.3
C50 C49 C48 102.5(3)
C50 C49 H49A 111.3
C50 C49 H49B 111.3
H49A C49 H49B 109.2
C53 C54 H54A 110.1
C53 C54 H54B 110.1
O2 C54 C53 108.2(5)
O2 C54 H54A 110.1
O2 C54 H54B 110.1
H54A C54 H54B 108.4
C53 C54A O2 101.5(11)
C53 C54A H54C 111.5
C53 C54A H54D 111.5
O2 C54A H54C 111.5
O2 C54A H54D 111.5
H54C C54A H54D 109.3

loop_
_geom_bond_atom_site_label_1
_geom_bond_atom_site_label_2
_geom_bond_distance
C31 C32 1.493(3)
C31 N1 1.329(3)
C31 N2 1.328(3)
C32 C37 1.385(3)
C32 C33 1.394(3)
C37 H37 0.9500
C37 C36 1.393(3)
C36 H36 0.9500
C36 C35 1.374(4)
C35 H35 0.9500
C35 C34 1.377(4)
C34 H34 0.9500
C34 C33 1.385(4)
C33 H33 0.9500
C1 H1 1.0000
C1 C2 1.517(3)
C1 C7 1.517(3)
C1 N1 1.464(3)
C2 C3 1.404(3)
C2 C15 1.396(4)
C3 C4 1.459(4)
C3 C12 1.401(4)
C4 H4 0.9500
C4 C5 1.336(4)
C5 H5 0.9500
C5 C6 1.460(4)
C6 C7 1.406(3)
C6 C11 1.406(4)
C7 C8 1.396(3)
C15 H15 0.9500
C15 C14 1.390(4)
C14 H14 0.9500
C14 C13 1.383(4)
C13 H13 0.9500
C13 C12 1.375(5)
C12 H12 0.9500
C8 H8 0.9500
C8 C9 1.382(4)
C9 H9 0.9500
C9 C10 1.380(4)
C10 H10 0.9500
C10 C11 1.380(4)
C11 H11 0.9500
C16 H16 1.0000
C16 C17 1.516(3)
C16 C22 1.514(3)
C16 N2 1.457(3)
C17 C18 1.404(3)
C17 C30 1.393(3)
C18 C19 1.461(4)
C18 C27 1.399(4)
C19 H19 0.9500
C19 C20 1.334(4)
C21 C22 1.404(3)
C21 C26 1.410(4)
C21 C20 1.457(4)
C22 C23 1.397(3)
C30 H30 0.9500
C30 C29 1.397(4)
C29 H29 0.9500
C29 C28 1.377(5)
C28 H28 0.9500
C28 C27 1.374(5)
C23 H23 0.9500
C23 C24 1.388(4)
C24 H24 0.9500
C24 C25 1.375(4)
C25 H25 0.9500
C25 C26 1.373(4)
C26 H26 0.9500
C38 C39 1.408(4)
C38 C43 1.417(3)
C38 Fe1 2.061(2)
C39 C40 1.397(4)
C39 C44 1.508(4)
C40 H40 0.9500
C40 C41 1.379(4)
C41 C42 1.387(4)
C41 C45 1.516(4)
C42 H42 0.9500
C42 C43 1.400(4)
C43 C46 1.501(4)
C44 H44A 0.9800
C44 H44B 0.9800
C44 H44C 0.9800
C45 H45A 0.9800
C45 H45B 0.9800
C45 H45C 0.9800
C46 H46A 0.9800
C46 H46B 0.9800
C46 H46C 0.9800
C47 H47A 0.9900
C47 H47B 0.9900
C47 C48 1.516(4)
C47 O1 1.442(3)
C48 H48A 0.9900
C48 H48B 0.9900
C48 C49 1.501(5)
C50 H50A 0.9900
C50 H50B 0.9900
C50 O1 1.460(3)
C50 C49 1.489(4)
C51 H51A 0.9900
C51 H51B 0.9900
C51 C52 1.506(5)
C51 O2 1.420(4)
C52 H52A 0.9900
C52 H52B 0.9900
C52 C53 1.502(5)
C53 H53A 0.9900
C53 H53B 0.9900
C53 H53C 0.9900
C53 H53D 0.9900
C53 C54 1.456(9)
C53 C54A 1.511(19)
Fe1 N1 2.0714(19)
Fe1 N2 2.1304(19)
Fe1 O1 2.1273(17)
O2 C54 1.436(8)
O2 C54A 1.516(18)
C27 H27 0.9500
C20 H20 0.9500
C49 H49A 0.9900
C49 H49B 0.9900
C54 H54A 0.9900
C54 H54B 0.9900
C54A H54C 0.9900
C54A H54D 0.9900

loop_
_geom_torsion_atom_site_label_1
_geom_torsion_atom_site_label_2
_geom_torsion_atom_site_label_3
_geom_torsion_atom_site_label_4
_geom_torsion
C31 C32 C37 C36 -176.8(2)
C31 C32 C33 C34 176.5(2)
C32 C31 N1 C1 -8.8(3)
C32 C31 N1 Fe1 -179.27(19)
C32 C31 N2 C16 -4.7(3)
C32 C31 N2 Fe1 179.4(2)
C32 C37 C36 C35 0.4(4)
C37 C32 C33 C34 -0.2(4)
C37 C36 C35 C34 -0.3(4)
C36 C35 C34 C33 0.0(4)
C35 C34 C33 C32 0.2(4)
C33 C32 C37 C36 -0.1(3)
C1 C2 C3 C4 -7.3(4)
C1 C2 C3 C12 173.5(2)
C1 C2 C15 C14 -174.6(2)
C1 C7 C8 C9 173.7(2)
C2 C1 C7 C6 -60.6(3)
C2 C1 C7 C8 123.8(2)
C2 C1 N1 C31 -103.6(2)
C2 C1 N1 Fe1 60.5(3)
C2 C3 C4 C5 -26.6(4)
C2 C3 C12 C13 1.3(4)
C2 C15 C14 C13 0.3(4)
C3 C2 C15 C14 0.2(4)
C3 C4 C5 C6 0.6(4)
C4 C3 C12 C13 -177.9(3)
C4 C5 C6 C7 24.7(4)
C4 C5 C6 C11 -153.6(3)
C5 C6 C7 C1 9.6(4)
C5 C6 C7 C8 -174.8(2)
C5 C6 C11 C10 176.2(2)
C6 C7 C8 C9 -2.1(3)
C7 C1 C2 C3 59.3(3)
C7 C1 C2 C15 -126.1(2)
C7 C1 N1 C31 129.5(2)
C7 C1 N1 Fe1 -66.4(3)
C7 C6 C11 C10 -2.1(4)
C7 C8 C9 C10 -0.7(4)
C15 C2 C3 C4 178.2(2)
C15 C2 C3 C12 -1.0(3)
C15 C14 C13 C12 0.0(4)
C14 C13 C12 C3 -0.8(4)
C12 C3 C4 C5 152.5(3)
C8 C9 C10 C11 2.1(4)
C9 C10 C11 C6 -0.6(4)
C11 C6 C7 C1 -172.1(2)
C11 C6 C7 C8 3.4(3)
C16 C17 C18 C19 -6.9(4)
C16 C17 C18 C27 172.5(2)
C16 C17 C30 C29 -172.9(2)
C16 C22 C23 C24 174.0(2)
C17 C16 C22 C21 -61.8(3)
C17 C16 C22 C23 123.6(2)
C17 C16 N2 C31 -114.1(2)
C17 C16 N2 Fe1 58.5(3)
C17 C18 C19 C20 -27.4(4)
C17 C18 C27 C28 1.2(4)
C17 C30 C29 C28 -0.7(4)
C18 C17 C30 C29 1.7(4)
C18 C19 C20 C21 -0.6(4)
C19 C18 C27 C28 -179.3(3)
C21 C22 C23 C24 -0.7(3)
C22 C16 C17 C18 60.3(3)
C22 C16 C17 C30 -125.2(2)
C22 C16 N2 C31 119.9(2)
C22 C16 N2 Fe1 -67.5(3)
C22 C21 C26 C25 -2.9(4)
C22 C21 C20 C19 27.2(4)
C22 C23 C24 C25 -1.5(4)
C30 C17 C18 C19 178.6(2)
C30 C17 C18 C27 -2.0(3)
C30 C29 C28 C27 -0.1(4)
C29 C28 C27 C18 -0.2(4)
C23 C24 C25 C26 1.5(4)
C24 C25 C26 C21 0.7(4)
C26 C21 C22 C16 -171.7(2)
C26 C21 C22 C23 2.8(3)
C26 C21 C20 C19 -152.3(3)
C38 C39 C40 C41 -0.3(4)
C38 Fe1 N1 C31 106.19(16)
C38 Fe1 N1 C1 -60.4(3)
C38 Fe1 N2 C31 -123.25(14)
C38 Fe1 N2 C16 62.9(3)
C38 Fe1 O1 C47 47.3(2)
C38 Fe1 O1 C50 -160.73(17)
C39 C38 C43 C42 -0.6(3)
C39 C38 C43 C46 178.5(2)
C39 C38 Fe1 N1 -38.4(2)
C39 C38 Fe1 N2 41.4(2)
C39 C38 Fe1 O1 170.12(15)
C39 C40 C41 C42 -0.5(4)
C39 C40 C41 C45 179.6(3)
C40 C41 C42 C43 0.7(4)
C41 C42 C43 C38 -0.2(4)
C41 C42 C43 C46 -179.3(2)
C43 C38 C39 C40 0.8(3)
C43 C38 C39 C44 179.8(2)
C43 C38 Fe1 N1 146.53(17)
C43 C38 Fe1 N2 -133.69(18)
C43 C38 Fe1 O1 -5.0(2)
C44 C39 C40 C41 -179.4(2)
C45 C41 C42 C43 -179.4(3)
C47 C48 C49 C50 33.9(3)
C48 C47 O1 C50 -4.2(3)
C48 C47 O1 Fe1 150.5(2)
C51 C52 C53 C54 35.5(8)
C51 C52 C53 C54A 7.7(11)
C51 O2 C54 C53 9.7(12)
C51 O2 C54A C53 -35.3(14)
C52 C51 O2 C54 13.6(8)
C52 C51 O2 C54A 42.1(11)
C52 C53 C54 O2 -28.6(11)
C52 C53 C54A O2 15.9(15)
Fe1 C38 C39 C40 -174.67(19)
Fe1 C38 C39 C44 4.3(3)
Fe1 C38 C43 C42 174.67(18)
Fe1 C38 C43 C46 -6.3(3)
N1 C31 C32 C37 112.7(3)
N1 C31 C32 C33 -63.9(3)
N1 C31 N2 C16 173.7(2)
N1 C31 N2 Fe1 -2.21(19)
N1 C1 C2 C3 -64.6(3)
N1 C1 C2 C15 110.0(2)
N1 C1 C7 C6 63.3(3)
N1 C1 C7 C8 -112.2(2)
N1 Fe1 N2 C31 1.46(13)
N1 Fe1 N2 C16 -172.3(3)
N1 Fe1 O1 C47 -111.7(2)
N1 Fe1 O1 C50 40.28(18)
N2 C31 C32 C37 -69.1(3)
N2 C31 C32 C33 114.3(3)
N2 C31 N1 C1 172.8(2)
N2 C31 N1 Fe1 2.3(2)
N2 C16 C17 C18 -63.3(3)
N2 C16 C17 C30 111.2(2)
N2 C16 C22 C21 62.2(3)
N2 C16 C22 C23 -112.4(2)
N2 Fe1 N1 C31 -1.47(13)
N2 Fe1 N1 C1 -168.1(3)
N2 Fe1 O1 C47 -175.5(2)
N2 Fe1 O1 C50 -23.58(18)
O1 C47 C48 C49 -18.8(3)
O1 C50 C49 C48 -36.8(3)
O1 Fe1 N1 C31 -95.90(14)
O1 Fe1 N1 C1 97.5(3)
O1 Fe1 N2 C31 94.71(14)
O1 Fe1 N2 C16 -79.1(3)
O2 C51 C52 C53 -30.7(4)
C27 C18 C19 C20 153.1(3)
C20 C21 C22 C16 8.8(3)
C20 C21 C22 C23 -176.7(2)
C20 C21 C26 C25 176.6(2)
C49 C50 O1 C47 25.9(3)
C49 C50 O1 Fe1 -130.4(2)
C54 C53 C54A O2 -64.3(17)
C54 O2 C54A C53 65.8(18)
C54A C53 C54 O2 78.8(17)
C54A O2 C54 C53 -77.4(19)
